data_4513761
loop_
_publ_author_name
'Lin, Fei'
'Wang, Xingbao'
'Pan, Yupeng'
'Wang, Meiyan'
'Liu, Bo'
'Luo, Yi'
'Cui, Dongmei'

_publ_section_title
;
 Nature of the Entire Range of Rare Earth Metal-Based Cationic Catalysts
 for Highly Active and Syndioselective Styrene Polymerization
;
_journal_issue 1
_journal_name_full 'ACS Catalysis'
_journal_page_first 176
_journal_paper_doi 10.1021/acscatal.5b02334
_journal_volume 6
_journal_year 2016
_chemical_formula_sum 'C36 H44 N Nd O Si2'
_chemical_formula_weight 707.14
_chemical_name_systematic
; 
 ? 
;
_space_group_IT_number 14
_symmetry_cell_setting monoclinic
_symmetry_space_group_name_Hall '-P 2ybc'
_symmetry_space_group_name_H-M 'P 1 21/c 1'
_atom_sites_solution_hydrogens geom
_atom_sites_solution_primary direct
_atom_sites_solution_secondary difmap
_audit_creation_method SHELXL-97
_cell_angle_alpha 90.00
_cell_angle_beta 100.3700(10)
_cell_angle_gamma 90.00
_cell_formula_units_Z 4
_cell_length_a 16.5572(9)
_cell_length_b 10.0221(5)
_cell_length_c 21.0296(11)
_cell_measurement_temperature 273(2)
_cell_volume 3432.6(3)
_computing_structure_refinement 'SHELXL-97 (Sheldrick, 1997)'
_computing_structure_solution 'SHELXS-97 (Sheldrick, 1990)'
_diffrn_ambient_temperature 273(2)
_diffrn_measured_fraction_theta_full 0.997
_diffrn_measured_fraction_theta_max 0.997
_diffrn_measurement_device_type 'CCD area detector'
_diffrn_radiation_monochromator graphite
_diffrn_radiation_source 'fine-focus sealed tube'
_diffrn_radiation_type MoK\a
_diffrn_radiation_wavelength 0.71073
_diffrn_reflns_av_R_equivalents 0.0440
_diffrn_reflns_av_sigmaI/netI 0.0538
_diffrn_reflns_limit_h_max 20
_diffrn_reflns_limit_h_min -17
_diffrn_reflns_limit_k_max 11
_diffrn_reflns_limit_k_min -12
_diffrn_reflns_limit_l_max 26
_diffrn_reflns_limit_l_min -25
_diffrn_reflns_number 18577
_diffrn_reflns_theta_full 26.09
_diffrn_reflns_theta_max 26.09
_diffrn_reflns_theta_min 1.25
_exptl_absorpt_coefficient_mu 1.610
_exptl_absorpt_correction_T_max 0.7943
_exptl_absorpt_correction_T_min 0.7390
_exptl_absorpt_correction_type multi-scan
_exptl_crystal_density_diffrn 1.368
_exptl_crystal_density_method 'not measured'
_exptl_crystal_description block
_exptl_crystal_F_000 1452
_exptl_crystal_size_max 0.20
_exptl_crystal_size_mid 0.18
_exptl_crystal_size_min 0.15
_refine_diff_density_max 1.302
_refine_diff_density_min -1.021
_refine_diff_density_rms '0.099 ===========END============='
_refine_ls_extinction_method none
_refine_ls_goodness_of_fit_ref 1.027
_refine_ls_hydrogen_treatment constr
_refine_ls_matrix_type full
_refine_ls_number_parameters 351
_refine_ls_number_reflns 6785
_refine_ls_number_restraints 0
_refine_ls_restrained_S_all 1.027
_refine_ls_R_factor_all 0.0642
_refine_ls_R_factor_gt 0.0376
_refine_ls_shift/su_max 0.001
_refine_ls_shift/su_mean 0.000
_refine_ls_structure_factor_coef Fsqd
_refine_ls_weighting_details 'calc w=1/[\s^2^(Fo^2^)+(0.0375P)^2^+2.6677P] where P=(Fo^2^+2Fc^2^)/3'
_refine_ls_weighting_scheme calc
_refine_ls_wR_factor_gt 0.0844
_refine_ls_wR_factor_ref 0.0967
_reflns_number_gt 4540
_reflns_number_total 6785
_reflns_threshold_expression >2sigma(I)
_cod_data_source_file cs5b02334_si_002.cif
_cod_data_source_block complex10
_cod_depositor_comments
;
The following automatic conversions were performed:

'_symmetry_cell_setting' value 'Monoclinic' changed to 'monoclinic'
according to
/usr/data/users/saulius/crontab/automatic-downloads/rss-feeds/ACS/lib/dictionaries/cif_core.dic
dictionary named 'cif_core.dic' version 2.4.2 from 2011-04-26.

Automatic conversion script
Id: cif_fix_values 4268 2015-11-12 08:31:59Z antanas 

 Adding full bibliography for 4513759--4513762.cif.
;
_cod_original_sg_symbol_H-M P2(1)/c
_cod_database_code 4513761

loop_
_symmetry_equiv_pos_as_xyz
'x, y, z'
'-x, y+1/2, -z+1/2'
'-x, -y, -z'
'x, -y-1/2, z-1/2'

loop_
_atom_site_label
_atom_site_type_symbol
_atom_site_fract_x
_atom_site_fract_y
_atom_site_fract_z
_atom_site_U_iso_or_equiv
_atom_site_adp_type
_atom_site_occupancy
_atom_site_symmetry_multiplicity
_atom_site_calc_flag
_atom_site_refinement_flags
Nd1 Nd 0.210490(14) 1.00074(2) 0.154271(10) 0.02434(8) Uani 1 1 d .
Si1 Si 0.34356(8) 0.73248(13) 0.26048(6) 0.0314(3) Uani 1 1 d .
Si2 Si -0.00449(8) 0.91566(13) 0.18603(7) 0.0362(3) Uani 1 1 d .
O1 O 0.17040(19) 0.8497(3) 0.06009(14) 0.0327(7) Uani 1 1 d .
N1 N 0.2542(2) 1.1214(4) 0.26484(17) 0.0319(9) Uani 1 1 d .
C3 C 0.2944(3) 1.1157(4) 0.0548(2) 0.0272(10) Uani 1 1 d .
C2 C 0.3502(3) 1.1179(4) 0.1151(2) 0.0287(10) Uani 1 1 d .
C5 C 0.2487(3) 1.2664(4) 0.1236(2) 0.0318(11) Uani 1 1 d .
C13 C 0.4215(3) 1.0359(5) 0.1222(2) 0.0349(12) Uani 1 1 d .
H13 H 0.4579 1.0331 0.1613 0.042 Uiso 1 1 calc R
C4 C 0.2300(3) 1.2108(4) 0.0596(2) 0.0286(10) Uani 1 1 d .
C8 C 0.1108(3) 1.3492(5) 0.0344(2) 0.0413(13) Uani 1 1 d .
H8 H 0.0651 1.3785 0.0054 0.050 Uiso 1 1 calc R
C1 C 0.3207(3) 1.2062(4) 0.1586(2) 0.0298(11) Uani 1 1 d .
C7 C 0.1283(3) 1.4033(5) 0.0971(3) 0.0441(13) Uani 1 1 d .
H7 H 0.0935 1.4681 0.1088 0.053 Uiso 1 1 calc R
C14 C 0.3635(3) 1.2425(5) 0.2258(2) 0.0401(12) Uani 1 1 d .
H14A H 0.3695 1.3388 0.2281 0.048 Uiso 1 1 calc R
H14B H 0.4182 1.2044 0.2327 0.048 Uiso 1 1 calc R
C6 C 0.1943(3) 1.3640(5) 0.1411(2) 0.0380(12) Uani 1 1 d .
H6 H 0.2038 1.4006 0.1824 0.046 Uiso 1 1 calc R
C11 C 0.3813(3) 0.9646(5) 0.0106(2) 0.0391(13) Uani 1 1 d .
H11 H 0.3933 0.9155 -0.0240 0.047 Uiso 1 1 calc R
C15 C 0.3215(3) 1.1980(4) 0.2802(2) 0.0338(11) Uani 1 1 d .
C18 C 0.2425(4) 1.1181(5) 0.3764(2) 0.0510(16) Uani 1 1 d .
H18 H 0.2141 1.0904 0.4084 0.061 Uiso 1 1 calc R
C19 C 0.2158(3) 1.0847(5) 0.3135(2) 0.0427(13) Uani 1 1 d .
H19 H 0.1683 1.0337 0.3033 0.051 Uiso 1 1 calc R
C24 C 0.2445(3) 0.7981(5) 0.2199(2) 0.0337(11) Uani 1 1 d .
H24A H 0.2121 0.8051 0.2538 0.040 Uiso 1 1 calc R
H24B H 0.2202 0.7258 0.1922 0.040 Uiso 1 1 calc R
C12 C 0.4360(3) 0.9612(5) 0.0708(2) 0.0397(13) Uani 1 1 d .
H12 H 0.4824 0.9074 0.0756 0.048 Uiso 1 1 calc R
C9 C 0.1607(3) 1.2538(5) 0.0159(2) 0.0339(11) Uani 1 1 d .
H9 H 0.1489 1.2176 -0.0254 0.041 Uiso 1 1 calc R
C30 C 0.2005(4) 0.7042(6) -0.0198(3) 0.0639(18) Uani 1 1 d .
H30A H 0.2340 0.7552 -0.0444 0.077 Uiso 1 1 calc R
H30B H 0.2076 0.6099 -0.0275 0.077 Uiso 1 1 calc R
C16 C 0.3522(3) 1.2345(5) 0.3433(2) 0.0454(14) Uani 1 1 d .
H16 H 0.3995 1.2863 0.3527 0.054 Uiso 1 1 calc R
C10 C 0.3116(3) 1.0387(4) 0.0029(2) 0.0313(11) Uani 1 1 d .
H10 H 0.2755 1.0386 -0.0364 0.038 Uiso 1 1 calc R
C20 C 0.0646(3) 1.0379(5) 0.1582(2) 0.0366(12) Uani 1 1 d .
H20A H 0.0628 1.1169 0.1846 0.044 Uiso 1 1 calc R
H20B H 0.0388 1.0625 0.1146 0.044 Uiso 1 1 calc R
C28 C 0.1079(3) 0.8670(5) 0.0028(2) 0.0472(14) Uani 1 1 d .
H28A H 0.1188 0.9460 -0.0209 0.057 Uiso 1 1 calc R
H28B H 0.0540 0.8755 0.0143 0.057 Uiso 1 1 calc R
C17 C 0.3130(4) 1.1943(5) 0.3916(3) 0.0557(17) Uani 1 1 d .
H17 H 0.3333 1.2177 0.4343 0.067 Uiso 1 1 calc R
C23 C 0.0237(3) 0.8823(5) 0.2747(2) 0.0524(15) Uani 1 1 d .
H23A H 0.0776 0.8437 0.2841 0.079 Uiso 1 1 calc R
H23B H -0.0152 0.8216 0.2875 0.079 Uiso 1 1 calc R
H23C H 0.0233 0.9646 0.2981 0.079 Uiso 1 1 calc R
C26 C 0.4129(3) 0.8689(5) 0.2997(3) 0.0510(14) Uani 1 1 d .
H26A H 0.4233 0.9310 0.2674 0.076 Uiso 1 1 calc R
H26B H 0.4639 0.8309 0.3210 0.076 Uiso 1 1 calc R
H26C H 0.3871 0.9144 0.3309 0.076 Uiso 1 1 calc R
C27 C 0.3361(3) 0.6079(6) 0.3258(2) 0.0523(15) Uani 1 1 d .
H27A H 0.3105 0.6489 0.3584 0.078 Uiso 1 1 calc R
H27B H 0.3901 0.5780 0.3449 0.078 Uiso 1 1 calc R
H27C H 0.3038 0.5330 0.3076 0.078 Uiso 1 1 calc R
C31 C 0.2223(3) 0.7363(5) 0.0511(2) 0.0462(14) Uani 1 1 d .
H31A H 0.2109 0.6609 0.0770 0.055 Uiso 1 1 calc R
H31B H 0.2799 0.7595 0.0629 0.055 Uiso 1 1 calc R
C25 C 0.3959(3) 0.6484(5) 0.1994(2) 0.0464(13) Uani 1 1 d .
H25A H 0.3583 0.5878 0.1740 0.070 Uiso 1 1 calc R
H25B H 0.4428 0.6000 0.2213 0.070 Uiso 1 1 calc R
H25C H 0.4133 0.7144 0.1717 0.070 Uiso 1 1 calc R
C21 C -0.1161(3) 0.9654(5) 0.1722(3) 0.0559(16) Uani 1 1 d .
H21A H -0.1224 1.0449 0.1963 0.084 Uiso 1 1 calc R
H21B H -0.1479 0.8947 0.1862 0.084 Uiso 1 1 calc R
H21C H -0.1349 0.9820 0.1270 0.084 Uiso 1 1 calc R
C22 C 0.0014(3) 0.7521(5) 0.1437(3) 0.0492(14) Uani 1 1 d .
H22A H -0.0058 0.7669 0.0979 0.074 Uiso 1 1 calc R
H22B H -0.0410 0.6938 0.1530 0.074 Uiso 1 1 calc R
H22C H 0.0541 0.7120 0.1586 0.074 Uiso 1 1 calc R
C29 C 0.1125(4) 0.7435(6) -0.0370(3) 0.0656(18) Uani 1 1 d .
H29A H 0.0770 0.6739 -0.0255 0.079 Uiso 1 1 calc R
H29B H 0.0973 0.7625 -0.0828 0.079 Uiso 1 1 calc R
C38 C 0.4733(5) 0.6122(7) 0.9967(3) 0.0698(19) Uiso 1 1 d .
C41 C 0.5512(8) 0.5124(13) 0.9751(6) 0.150(4) Uiso 1 1 d .
C40 C 0.6006(5) 0.5668(8) 0.9458(4) 0.087(2) Uiso 1 1 d .
C39 C 0.5240(8) 0.6613(12) 0.9667(6) 0.163(4) Uiso 1 1 d .
C37 C 0.4173(14) 0.594(2) 1.0265(9) 0.289(10) Uiso 1 1 d .

loop_
_atom_site_aniso_label
_atom_site_aniso_U_11
_atom_site_aniso_U_22
_atom_site_aniso_U_33
_atom_site_aniso_U_23
_atom_site_aniso_U_13
_atom_site_aniso_U_12
Nd1 0.02493(13) 0.02554(13) 0.02276(13) 0.00021(12) 0.00486(9) -0.00265(12)
Si1 0.0289(7) 0.0343(7) 0.0302(7) 0.0038(6) 0.0036(6) 0.0036(6)
Si2 0.0300(8) 0.0332(8) 0.0474(8) -0.0003(7) 0.0125(6) -0.0010(6)
O1 0.0361(19) 0.0310(17) 0.0296(18) -0.0049(14) 0.0026(15) -0.0005(15)
N1 0.037(2) 0.033(2) 0.027(2) -0.0030(17) 0.0076(18) -0.0028(18)
C3 0.028(2) 0.028(2) 0.026(2) 0.003(2) 0.008(2) -0.004(2)
C2 0.027(3) 0.031(3) 0.029(2) 0.005(2) 0.008(2) -0.009(2)
C5 0.037(3) 0.026(2) 0.036(3) 0.001(2) 0.014(2) -0.007(2)
C13 0.025(2) 0.048(3) 0.031(3) 0.009(2) 0.004(2) -0.003(2)
C4 0.032(3) 0.025(2) 0.030(3) 0.003(2) 0.011(2) -0.005(2)
C8 0.038(3) 0.041(3) 0.046(3) 0.014(3) 0.009(3) 0.007(2)
C1 0.032(3) 0.031(3) 0.027(2) -0.001(2) 0.008(2) -0.010(2)
C7 0.046(3) 0.030(3) 0.061(4) 0.001(3) 0.024(3) 0.007(2)
C14 0.042(3) 0.039(3) 0.039(3) -0.003(2) 0.008(2) -0.011(2)
C6 0.050(3) 0.029(3) 0.038(3) -0.002(2) 0.017(3) -0.008(2)
C11 0.046(3) 0.040(3) 0.035(3) 0.001(2) 0.018(2) 0.004(2)
C15 0.045(3) 0.025(2) 0.029(3) -0.003(2) 0.003(2) 0.004(2)
C18 0.089(5) 0.037(3) 0.031(3) 0.006(2) 0.023(3) 0.012(3)
C19 0.055(4) 0.042(3) 0.035(3) -0.002(2) 0.019(3) -0.001(3)
C24 0.036(3) 0.035(3) 0.030(3) 0.001(2) 0.006(2) 0.000(2)
C12 0.034(3) 0.042(3) 0.046(3) 0.009(2) 0.014(2) 0.006(2)
C9 0.035(3) 0.036(3) 0.032(3) 0.009(2) 0.008(2) -0.001(2)
C30 0.070(5) 0.066(4) 0.057(4) -0.031(3) 0.013(3) 0.012(3)
C16 0.059(4) 0.036(3) 0.033(3) -0.010(2) -0.011(3) 0.000(3)
C10 0.033(3) 0.036(3) 0.026(2) 0.004(2) 0.007(2) -0.002(2)
C20 0.037(3) 0.035(3) 0.038(3) 0.006(2) 0.008(2) 0.006(2)
C28 0.051(3) 0.050(3) 0.037(3) -0.006(3) -0.002(3) 0.009(3)
C17 0.097(5) 0.041(3) 0.026(3) -0.006(2) 0.002(3) 0.009(3)
C23 0.058(4) 0.052(3) 0.052(3) 0.000(3) 0.022(3) -0.019(3)
C26 0.040(3) 0.054(3) 0.054(3) -0.005(3) -0.003(3) -0.003(3)
C27 0.044(3) 0.063(4) 0.049(3) 0.022(3) 0.005(3) 0.015(3)
C31 0.056(4) 0.035(3) 0.048(3) -0.007(3) 0.008(3) 0.005(3)
C25 0.041(3) 0.051(3) 0.047(3) 0.003(3) 0.007(3) 0.011(3)
C21 0.036(3) 0.052(4) 0.083(5) -0.001(3) 0.019(3) 0.001(3)
C22 0.040(3) 0.041(3) 0.066(4) -0.004(3) 0.008(3) -0.005(3)
C29 0.065(5) 0.075(4) 0.053(4) -0.028(3) 0.001(3) -0.009(4)

loop_
_atom_type_symbol
_atom_type_description
_atom_type_scat_dispersion_real
_atom_type_scat_dispersion_imag
_atom_type_scat_source
C C 0.0033 0.0016 'International Tables Vol C Tables 4.2.6.8 and 6.1.1.4'
H H 0.0000 0.0000 'International Tables Vol C Tables 4.2.6.8 and 6.1.1.4'
N N 0.0061 0.0033 'International Tables Vol C Tables 4.2.6.8 and 6.1.1.4'
O O 0.0106 0.0060 'International Tables Vol C Tables 4.2.6.8 and 6.1.1.4'
Si Si 0.0817 0.0704 'International Tables Vol C Tables 4.2.6.8 and 6.1.1.4'
Nd Nd -0.1943 3.0179 'International Tables Vol C Tables 4.2.6.8 and 6.1.1.4'

loop_
_geom_angle_atom_site_label_1
_geom_angle_atom_site_label_2
_geom_angle_atom_site_label_3
_geom_angle
_geom_angle_site_symmetry_1
_geom_angle_site_symmetry_3
C20 Nd1 C24 103.47(15) . .
C20 Nd1 O1 89.78(14) . .
C24 Nd1 O1 86.89(13) . .
C20 Nd1 N1 90.94(15) . .
C24 Nd1 N1 83.32(13) . .
O1 Nd1 N1 170.08(10) . .
C20 Nd1 C1 122.47(15) . .
C24 Nd1 C1 121.13(15) . .
O1 Nd1 C1 124.33(11) . .
N1 Nd1 C1 62.99(12) . .
C20 Nd1 C5 97.24(14) . .
C24 Nd1 C5 149.66(15) . .
O1 Nd1 C5 115.39(11) . .
N1 Nd1 C5 74.32(12) . .
C1 Nd1 C5 29.37(13) . .
C20 Nd1 C2 143.27(14) . .
C24 Nd1 C2 112.76(14) . .
O1 Nd1 C2 97.77(11) . .
N1 Nd1 C2 87.54(12) . .
C1 Nd1 C2 29.37(12) . .
C5 Nd1 C2 47.20(13) . .
C20 Nd1 C3 123.78(14) . .
C24 Nd1 C3 129.11(14) . .
O1 Nd1 C3 76.41(11) . .
N1 Nd1 C3 111.18(12) . .
C1 Nd1 C3 48.20(12) . .
C5 Nd1 C3 47.06(12) . .
C2 Nd1 C3 28.48(12) . .
C20 Nd1 C4 98.14(14) . .
C24 Nd1 C4 157.42(14) . .
O1 Nd1 C4 86.73(11) . .
N1 Nd1 C4 102.96(12) . .
C1 Nd1 C4 48.27(13) . .
C5 Nd1 C4 28.67(12) . .
C2 Nd1 C4 46.98(13) . .
C3 Nd1 C4 28.40(12) . .
C24 Si1 C25 109.2(2) . .
C24 Si1 C27 114.1(2) . .
C25 Si1 C27 107.6(2) . .
C24 Si1 C26 111.7(2) . .
C25 Si1 C26 107.9(2) . .
C27 Si1 C26 106.1(3) . .
C20 Si2 C23 112.2(2) . .
C20 Si2 C22 110.0(2) . .
C23 Si2 C22 107.0(2) . .
C20 Si2 C21 115.0(2) . .
C23 Si2 C21 105.3(3) . .
C22 Si2 C21 106.9(2) . .
C28 O1 C31 109.5(3) . .
C28 O1 Nd1 129.6(3) . .
C31 O1 Nd1 119.9(3) . .
C15 N1 C19 117.2(4) . .
C15 N1 Nd1 124.4(3) . .
C19 N1 Nd1 117.2(3) . .
C10 C3 C2 120.6(4) . .
C10 C3 C4 132.1(4) . .
C2 C3 C4 107.1(4) . .
C10 C3 Nd1 121.5(3) . .
C2 C3 Nd1 71.8(2) . .
C4 C3 Nd1 76.1(2) . .
C1 C2 C13 131.8(4) . .
C1 C2 C3 109.9(4) . .
C13 C2 C3 118.3(4) . .
C1 C2 Nd1 71.3(2) . .
C13 C2 Nd1 115.7(3) . .
C3 C2 Nd1 79.8(2) . .
C1 C5 C6 132.2(4) . .
C1 C5 C4 109.9(4) . .
C6 C5 C4 117.9(4) . .
C1 C5 Nd1 71.6(2) . .
C6 C5 Nd1 114.1(3) . .
C4 C5 Nd1 80.2(2) . .
C12 C13 C2 119.5(5) . .
C9 C4 C5 120.5(4) . .
C9 C4 C3 133.1(4) . .
C5 C4 C3 106.4(4) . .
C9 C4 Nd1 119.0(3) . .
C5 C4 Nd1 71.1(2) . .
C3 C4 Nd1 75.5(2) . .
C9 C8 C7 120.3(5) . .
C5 C1 C2 106.6(4) . .
C5 C1 C14 126.3(4) . .
C2 C1 C14 126.6(4) . .
C5 C1 Nd1 79.0(3) . .
C2 C1 Nd1 79.3(3) . .
C14 C1 Nd1 114.2(3) . .
C6 C7 C8 122.1(5) . .
C1 C14 C15 116.0(4) . .
C7 C6 C5 119.6(5) . .
C10 C11 C12 120.8(4) . .
N1 C15 C16 121.9(5) . .
N1 C15 C14 117.4(4) . .
C16 C15 C14 120.6(5) . .
C19 C18 C17 118.3(5) . .
N1 C19 C18 123.7(5) . .
Si1 C24 Nd1 130.8(2) . .
C13 C12 C11 121.0(5) . .
C8 C9 C4 119.7(5) . .
C29 C30 C31 103.5(4) . .
C17 C16 C15 119.7(5) . .
C11 C10 C3 119.6(4) . .
Si2 C20 Nd1 125.4(2) . .
O1 C28 C29 105.3(4) . .
C16 C17 C18 119.1(5) . .
O1 C31 C30 104.7(4) . .
C30 C29 C28 103.2(5) . .
C37 C38 C39 165.0(14) . .
C37 C38 C41 51.4(11) . 3_667
C39 C38 C41 143.6(10) . 3_667
C37 C38 C41 135.1(13) . .
C39 C38 C41 59.8(7) . .
C41 C38 C41 83.7(9) 3_667 .
C37 C41 C40 92.8(16) 3_667 .
C37 C41 C38 53.5(12) 3_667 3_667
C40 C41 C38 146.3(13) . 3_667
C37 C41 C39 166.8(18) 3_667 .
C40 C41 C39 74.0(10) . .
C38 C41 C39 139.7(12) 3_667 .
C37 C41 C38 149.7(17) 3_667 .
C40 C41 C38 117.5(11) . .
C38 C41 C38 96.3(9) 3_667 .
C39 C41 C38 43.4(6) . .
C41 C40 C39 61.7(8) . .
C41 C40 C37 42.6(9) . 3_667
C39 C40 C37 104.3(9) . 3_667
C38 C39 C41 76.7(9) . .
C38 C39 C40 120.9(10) . .
C41 C39 C40 44.2(6) . .
C41 C37 C38 75.1(16) 3_667 .
C41 C37 C40 44.6(10) 3_667 3_667
C38 C37 C40 119.7(16) . 3_667

loop_
_geom_bond_atom_site_label_1
_geom_bond_atom_site_label_2
_geom_bond_distance
_geom_bond_site_symmetry_2
Nd1 C20 2.460(5) .
Nd1 C24 2.463(4) .
Nd1 O1 2.486(3) .
Nd1 N1 2.605(4) .
Nd1 C1 2.742(4) .
Nd1 C5 2.837(4) .
Nd1 C2 2.844(4) .
Nd1 C3 2.947(4) .
Nd1 C4 2.955(4) .
Si1 C24 1.830(5) .
Si1 C25 1.873(5) .
Si1 C27 1.877(5) .
Si1 C26 1.878(5) .
Si2 C20 1.843(5) .
Si2 C23 1.870(5) .
Si2 C22 1.876(5) .
Si2 C21 1.886(5) .
O1 C28 1.451(5) .
O1 C31 1.458(5) .
N1 C15 1.344(6) .
N1 C19 1.349(5) .
C3 C10 1.406(6) .
C3 C2 1.428(6) .
C3 C4 1.448(6) .
C2 C1 1.420(6) .
C2 C13 1.424(6) .
C5 C1 1.417(6) .
C5 C6 1.423(6) .
C5 C4 1.438(6) .
C13 C12 1.370(7) .
C4 C9 1.402(6) .
C8 C9 1.365(6) .
C8 C7 1.407(7) .
C1 C14 1.508(6) .
C7 C6 1.356(7) .
C14 C15 1.510(6) .
C11 C10 1.356(7) .
C11 C12 1.419(7) .
C15 C16 1.381(6) .
C18 C19 1.360(7) .
C18 C17 1.383(8) .
C30 C29 1.490(8) .
C30 C31 1.503(7) .
C16 C17 1.362(7) .
C28 C29 1.503(7) .
C38 C37 1.22(2) .
C38 C39 1.239(13) .
C38 C41 1.471(14) 3_667
C38 C41 1.755(14) .
C41 C37 1.19(2) 3_667
C41 C40 1.234(13) .
C41 C38 1.471(14) 3_667
C41 C39 1.559(15) .
C40 C39 1.702(15) .
C40 C37 1.76(2) 3_667
C37 C41 1.19(2) 3_667
C37 C40 1.76(2) 3_667
